data_2202012
loop_
_publ_author_name
'Santos Jr, Sauli'
'Guilardi, Silvana'
'Resende, Jackson A. L. C.'
'Rubinger, Mayura M. M.'
'Oliveira, Marcelo R. L.'
'Ellena, Javier'

_publ_section_title
;
 Redetermination of nickel bis(dithiocarbamate) at 100K
;
_journal_issue 2
_journal_name_full 'Acta Crystallographica Section E'
_journal_page_first m77
_journal_page_last m79
_journal_paper_doi 10.1107/S1600536803001600
_journal_volume 59
_journal_year 2003
_chemical_formula_iupac '[Ni (C1 H2 N1 S2)2]'
_chemical_formula_moiety 'C2 H4 N2 Ni S4'
_chemical_formula_sum 'C2 H4 N2 Ni S4'
_chemical_formula_weight 243.02
_space_group_IT_number 14
_symmetry_cell_setting monoclinic
_symmetry_space_group_name_Hall '-P 2ybc'
_symmetry_space_group_name_H-M 'P 1 21/c 1'
_audit_creation_method 'WinGX routine CIF_UPDATE'
_cell_angle_alpha 90
_cell_angle_beta 130.293(3)
_cell_angle_gamma 90
_cell_formula_units_Z 4
_cell_length_a 7.1310(4)
_cell_length_b 12.9170(8)
_cell_length_c 10.9590(5)
_cell_measurement_reflns_used 6006
_cell_measurement_temperature 100(2)
_cell_measurement_theta_max 27.485
_cell_measurement_theta_min 0.998
_cell_volume 769.95(8)
_computing_cell_refinement 'HKL SCALEPACK (Otwinowski & Minor, 1997)'
_computing_data_collection 'COLLECT (Nonius, 1997-2000)'
_computing_data_reduction 'HKL DENZO (Otwinowski & Minor, 1997) and SCALEPACK'
_computing_molecular_graphics 'ORTEP-3 for Windows (Farrugia, 1997)'
_computing_publication_material 'WinGX (Farrugia, 1999)'
_computing_structure_refinement 'SHELXL97 (Sheldrick, 1997)'
_computing_structure_solution 'SHELXS97 (Sheldrick, 1997)'
_diffrn_measured_fraction_theta_full 0.999
_diffrn_measured_fraction_theta_max 0.999
_diffrn_measurement_device '95mm CCD camera on \k-goniostat'
_diffrn_measurement_device_type KappaCCD
_diffrn_measurement_method 'CCD rotation images, thick slices'
_diffrn_radiation_type MoK\a
_diffrn_radiation_wavelength 0.71073
_diffrn_reflns_av_R_equivalents 0.0454
_diffrn_reflns_limit_h_max 8
_diffrn_reflns_limit_h_min -8
_diffrn_reflns_limit_k_max 13
_diffrn_reflns_limit_k_min -15
_diffrn_reflns_limit_l_max 12
_diffrn_reflns_limit_l_min -12
_diffrn_reflns_number 4294
_diffrn_reflns_theta_full 25
_diffrn_reflns_theta_max 25
_diffrn_reflns_theta_min 2.9
_exptl_absorpt_coefficient_mu 3.513
_exptl_absorpt_correction_T_max 0.8577
_exptl_absorpt_correction_T_min 0.4782
_exptl_absorpt_correction_type analytical
_exptl_absorpt_process_details '(Alcock, 1970)'
_exptl_crystal_colour brown
_exptl_crystal_density_diffrn 2.096
_exptl_crystal_density_method 'not measured'
_exptl_crystal_description prism
_exptl_crystal_F_000 488
_exptl_crystal_size_max 0.21
_exptl_crystal_size_mid 0.2
_exptl_crystal_size_min 0.04
_refine_diff_density_max 1.197
_refine_diff_density_min -0.528
_refine_ls_extinction_method none
_refine_ls_goodness_of_fit_ref 0.93
_refine_ls_hydrogen_treatment constr
_refine_ls_matrix_type full
_refine_ls_number_parameters 82
_refine_ls_number_reflns 1355
_refine_ls_number_restraints 0
_refine_ls_restrained_S_all 0.93
_refine_ls_R_factor_gt 0.0329
_refine_ls_shift/su_max 0
_refine_ls_structure_factor_coef Fsqd
_refine_ls_weighting_details 'calc w = 1/[\s^2^(Fo^2^)+(0.0583P)^2^+1.443P] where P = (Fo^2^+2Fc^2^)/3'
_refine_ls_weighting_scheme calc
_refine_ls_wR_factor_ref 0.0936
_reflns_number_gt 1201
_reflns_number_total 1355
_reflns_threshold_expression I>2\s(I)
_cod_data_source_file lh6028.cif
_cod_data_source_block I
_cod_depositor_comments
;
The following automatic conversions were performed:

'_geom_hbond_publ_flag' value 'YES' changed to 'yes' according to
/home/saulius/struct/CIF-dictionaries/cif_core.dic dictionary named
'cif_core.dic' version 2.4.1 from 2010-06-29 (5 times).

Automatic conversion script
Id: cif_fix_values 1715 2011-07-08 13:25:40Z adriana 
;
_cod_original_cell_volume 769.95(7)
_cod_original_sg_symbol_H-M 'P 21/c'
_cod_database_code 2202012
_cod_database_fobs_code 2202012

loop_
_symmetry_equiv_pos_as_xyz
'x, y, z'
'-x, y+1/2, -z+1/2'
'-x, -y, -z'
'x, -y-1/2, z-1/2'

loop_
_atom_site_label
_atom_site_fract_x
_atom_site_fract_y
_atom_site_fract_z
_atom_site_U_iso_or_equiv
_atom_site_adp_type
_atom_site_calc_flag
_atom_site_refinement_flags
_atom_site_occupancy
_atom_site_disorder_assembly
_atom_site_disorder_group
_atom_site_type_symbol
Ni1 0.88596(7) 0.12825(3) 0.02346(5) 0.02028(19) Uani d . 1 . . Ni
S1 0.53494(16) 0.13003(7) -0.22613(10) 0.0259(3) Uani d . 1 . . S
S2 1.22705(16) 0.13200(7) 0.27658(10) 0.0259(3) Uani d . 1 . . S
S3 0.83187(16) -0.01067(7) 0.11501(10) 0.0286(3) Uani d . 1 . . S
S4 0.92893(15) 0.27244(7) -0.06459(10) 0.0245(2) Uani d . 1 . . S
N1 1.2054(6) -0.0218(3) 0.4327(4) 0.0335(7) Uani d . 1 . . N
H1A 1.1329 -0.0758 0.4353 0.04 Uiso calc R 1 . . H
H1B 1.3459 0.0009 0.5215 0.04 Uiso calc R 1 . . H
N2 0.5427(5) 0.2907(2) -0.3787(4) 0.0279(7) Uani d . 1 . . N
H2A 0.3993 0.2703 -0.4673 0.033 Uiso calc R 1 . . H
H2B 0.6138 0.3462 -0.3793 0.033 Uiso calc R 1 . . H
C1 1.1049(6) 0.0248(3) 0.2973(4) 0.0275(8) Uani d . 1 . . C
C2 0.6502(6) 0.2387(3) -0.2458(4) 0.0240(8) Uani d . 1 . . C

loop_
_atom_site_aniso_label
_atom_site_aniso_U_11
_atom_site_aniso_U_22
_atom_site_aniso_U_33
_atom_site_aniso_U_12
_atom_site_aniso_U_13
_atom_site_aniso_U_23
Ni1 0.0183(3) 0.0204(3) 0.0139(3) 0.00065(15) 0.0066(2) 0.00106(16)
S1 0.0228(5) 0.0252(5) 0.0153(5) -0.0032(3) 0.0059(4) 0.0017(3)
S2 0.0203(4) 0.0293(5) 0.0167(5) -0.0019(3) 0.0068(4) 0.0000(3)
S3 0.0272(5) 0.0225(5) 0.0218(5) -0.0048(4) 0.0095(4) -0.0004(3)
S4 0.0206(4) 0.0251(5) 0.0201(4) -0.0014(3) 0.0097(4) 0.0007(4)
N1 0.0274(16) 0.0327(18) 0.0250(17) -0.0010(14) 0.0100(14) 0.0039(14)
N2 0.0256(15) 0.0269(17) 0.0218(16) -0.0046(12) 0.0111(13) 0.0011(13)
C1 0.0312(18) 0.0261(19) 0.0235(19) 0.0051(15) 0.0169(16) 0.0007(15)
C2 0.0228(16) 0.0275(19) 0.0208(17) 0.0027(14) 0.0137(15) 0.0001(15)

loop_
_atom_type_symbol
_atom_type_description
_atom_type_scat_dispersion_real
_atom_type_scat_dispersion_imag
_atom_type_scat_source
C C 0.0033 0.0016 'International Tables Vol C Tables 4.2.6.8 and 6.1.1.4'
H H 0 0 'International Tables Vol C Tables 4.2.6.8 and 6.1.1.4'
N N 0.0061 0.0033 'International Tables Vol C Tables 4.2.6.8 and 6.1.1.4'
S S 0.1246 0.1234 'International Tables Vol C Tables 4.2.6.8 and 6.1.1.4'
Ni Ni 0.3393 1.1124 'International Tables Vol C Tables 4.2.6.8 and 6.1.1.4'

loop_
_geom_angle_atom_site_label_1
_geom_angle_atom_site_label_2
_geom_angle_atom_site_label_3
_geom_angle
_geom_angle_publ_flag
S4 Ni1 S3 176.68(4) yes
S4 Ni1 S2 100.30(3) yes
S3 Ni1 S2 79.71(3) yes
S4 Ni1 S1 79.44(3) yes
S3 Ni1 S1 100.36(3) yes
S2 Ni1 S1 176.81(4) yes
C2 S1 Ni1 84.98(12) yes
C1 S2 Ni1 84.73(12) yes
C1 S3 Ni1 84.97(13) yes
C2 S4 Ni1 84.71(13) yes
N1 C1 S3 125.1(3) yes
N1 C1 S2 124.5(3) yes
S3 C1 S2 110.4(2) yes
N2 C2 S1 125.3(3) yes
N2 C2 S4 124.1(3) yes
S1 C2 S4 110.6(2) yes
C1 N1 H1A 120.0 no
C1 N1 H1B 120.0 no
C2 N2 H2A 120.0 no
C2 N2 H2B 120.0 no
H1A N1 H1B 120.0 no
H2A N2 H2B 120.0 no

loop_
_geom_bond_atom_site_label_1
_geom_bond_atom_site_label_2
_geom_bond_site_symmetry_2
_geom_bond_distance
_geom_bond_publ_flag
Ni1 S4 . 2.2082(10) yes
Ni1 S3 . 2.2082(10) yes
Ni1 S2 . 2.2106(9) yes
Ni1 S1 . 2.2118(9) yes
S1 C2 . 1.709(4) yes
S2 C1 . 1.728(4) yes
S3 C1 . 1.721(4) yes
S4 C2 . 1.726(3) yes
N1 C1 . 1.304(5) yes
N2 C2 . 1.310(5) yes
N1 H1A . 0.88 no
N1 H1B . 0.88 no
N2 H2A . 0.88 no
N2 H2B . 0.88 no

loop_
_geom_hbond_atom_site_label_D
_geom_hbond_atom_site_label_H
_geom_hbond_atom_site_label_A
_geom_hbond_site_symmetry_A
_geom_hbond_distance_DH
_geom_hbond_distance_HA
_geom_hbond_distance_DA
_geom_hbond_angle_DHA
_geom_hbond_publ_flag
N1 H1A S4 2_745 0.88 2.62 3.445(4) 157 yes
N1 H1B S1 1_656 0.88 2.73 3.461(4) 142 yes
N2 H2A S2 1_454 0.88 2.85 3.541(3) 137 yes
N2 H2A S4 4_465 0.88 2.84 3.527(4) 136 yes
N2 H2B S3 4_565 0.88 2.66 3.538(3) 178 yes

loop_
_geom_torsion_atom_site_label_1
_geom_torsion_atom_site_label_2
_geom_torsion_atom_site_label_3
_geom_torsion_atom_site_label_4
_geom_torsion
S4 Ni1 S1 C2 3.24(12)
S3 Ni1 S1 C2 179.87(12)
S4 Ni1 S2 C1 173.97(12)
S3 Ni1 S2 C1 -2.66(12)
S2 Ni1 S3 C1 2.67(12)
S1 Ni1 S3 C1 -174.08(12)
S2 Ni1 S4 C2 -179.98(11)
S1 Ni1 S4 C2 -3.21(11)
Ni1 S3 C1 N1 175.8(3)
Ni1 S3 C1 S2 -3.59(16)
Ni1 S2 C1 N1 -175.8(3)
Ni1 S2 C1 S3 3.59(16)
Ni1 S1 C2 N2 176.4(3)
Ni1 S1 C2 S4 -4.36(16)
Ni1 S4 C2 N2 -176.4(3)
Ni1 S4 C2 S1 4.37(16)
